data_4121833
loop_
_publ_author_name
'Graham, Michael J.'
'Zadrozny, Joseph M.'
'Shiddiq, Muhandis'
'Anderson, John S.'
'Fataftah, Majed S.'
'Hill, Stephen'
'Freedman, Danna E.'

_publ_section_title
;
 Influence of electronic spin and spin-orbit coupling on decoherence in
 mononuclear transition metal complexes.
;
_journal_issue 21
_journal_name_full 'Journal of the American Chemical Society'
_journal_page_first 7623
_journal_page_last 7626
_journal_paper_doi 10.1021/ja5037397
_journal_volume 136
_journal_year 2014
_chemical_formula_moiety 'C6 Fe N6, 3(C24 H20 P), 2(H2 O), 5(H2 O)'
_chemical_formula_sum 'C78 H74 Fe N6 O7 P3'
_chemical_formula_weight 1356.22
_chemical_name_systematic
;
 ?
;
_space_group_crystal_system triclinic
_space_group_IT_number 2
_space_group_name_Hall '-P 1'
_space_group_name_H-M_alt 'P -1'
_symmetry_space_group_name_Hall '-P 1'
_symmetry_space_group_name_H-M 'P -1'
_atom_sites_solution_hydrogens mixed
_atom_sites_solution_primary direct
_audit_creation_date 2014-03-06
_audit_creation_method
;
Olex2 1.2
(compiled 2014.02.28 svn.r2899 for OlexSys, GUI svn.r4781)
;
_cell_angle_alpha 76.828(2)
_cell_angle_beta 84.688(2)
_cell_angle_gamma 73.539(2)
_cell_formula_units_Z 2
_cell_length_a 12.5029(4)
_cell_length_b 15.7866(5)
_cell_length_c 18.7568(6)
_cell_measurement_reflns_used 9200
_cell_measurement_temperature 100(2)
_cell_measurement_theta_max 28.683
_cell_measurement_theta_min 2.459
_cell_volume 3455.5(2)
_computing_data_reduction 'SAINT v8.27A (Bruker, 2012)'
_computing_molecular_graphics 'Olex2 (Dolomanov et al., 2009)'
_computing_publication_material 'Olex2 (Dolomanov et al., 2009)'
_computing_structure_refinement 'ShelXL (Sheldrick, 2008)'
_computing_structure_solution 'ShelXS (Sheldrick, 2008)'
_diffrn_ambient_temperature 100.1
_diffrn_measured_fraction_theta_full 0.997
_diffrn_measured_fraction_theta_max 0.993
_diffrn_measurement_device_type 'Bruker APEX-II CCD'
_diffrn_measurement_method '\f and \w scans'
_diffrn_radiation_monochromator graphite
_diffrn_radiation_type MoK\a
_diffrn_radiation_wavelength 0.71073
_diffrn_reflns_av_R_equivalents 0.0764
_diffrn_reflns_av_unetI/netI 0.0482
_diffrn_reflns_Laue_measured_fraction_full 0.997
_diffrn_reflns_Laue_measured_fraction_max 0.993
_diffrn_reflns_limit_h_max 16
_diffrn_reflns_limit_h_min -16
_diffrn_reflns_limit_k_max 21
_diffrn_reflns_limit_k_min -21
_diffrn_reflns_limit_l_max 25
_diffrn_reflns_limit_l_min -25
_diffrn_reflns_number 106543
_diffrn_reflns_point_group_measured_fraction_full 0.997
_diffrn_reflns_point_group_measured_fraction_max 0.993
_diffrn_reflns_theta_full 26.000
_diffrn_reflns_theta_max 28.796
_diffrn_reflns_theta_min 1.115
_diffrn_standards_number 0
_exptl_absorpt_coefficient_mu 0.347
_exptl_absorpt_correction_T_max 0.7458
_exptl_absorpt_correction_T_min 0.6944
_exptl_absorpt_correction_type multi-scan
_exptl_absorpt_process_details
;
SADABS-2012/1 (Bruker,2012) was used for absorption correction.
wR2(int) was 0.0860 before and 0.0735 after correction.
The Ratio of minimum to maximum transmission is 0.9311.
The \l/2 correction factor is 0.0015.
;
_exptl_crystal_colour yellow
_exptl_crystal_colour_primary yellow
_exptl_crystal_density_diffrn 1.303
_exptl_crystal_F_000 1402
_exptl_crystal_size_max 0.235
_exptl_crystal_size_mid 0.183
_exptl_crystal_size_min 0.128
_refine_diff_density_max 0.735
_refine_diff_density_min -0.675
_refine_diff_density_rms 0.062
_refine_ls_extinction_method none
_refine_ls_goodness_of_fit_ref 1.020
_refine_ls_hydrogen_treatment mixed
_refine_ls_matrix_type full
_refine_ls_number_parameters 888
_refine_ls_number_reflns 17899
_refine_ls_number_restraints 1
_refine_ls_restrained_S_all 1.020
_refine_ls_R_factor_all 0.0656
_refine_ls_R_factor_gt 0.0479
_refine_ls_shift/su_max 0.028
_refine_ls_shift/su_mean 0.000
_refine_ls_structure_factor_coef Fsqd
_refine_ls_weighting_details 'w=1/[\s^2^(Fo^2^)+(0.0394P)^2^+3.4351P] where P=(Fo^2^+2Fc^2^)/3'
_refine_ls_weighting_scheme calc
_refine_ls_wR_factor_gt 0.1107
_refine_ls_wR_factor_ref 0.1205
_reflns_Friedel_coverage 0.000
_reflns_number_gt 14211
_reflns_number_total 17899
_reflns_threshold_expression 'I > 2\s(I)'
_cod_data_source_file ja5037397_si_001.cif
_cod_data_source_block mjg55_0m
_cod_depositor_comments 'Adding full bibliography for 4121833--4121834.cif.'
_cod_database_code 4121833
_shelxl_version_number 2013-4
_shelx_space_group_comment
;
The symmetry employed for this shelxl refinement is uniquely defined
by the following loop, which should always be used as a source of
symmetry information in preference to the above space-group names.
They are only intended as comments.
;
_shelx_estimated_absorpt_t_max 0.957
_shelx_estimated_absorpt_t_min 0.923
_olex2_refinement_description
;
1. Fixed Uiso
 At 1.2 times of:
  All C(H) groups
2. Others
 1*[Sof(O3)]+1*[Sof(O3A)]+1*[Sof(O0AA)]=1 with esd of 0
 Sof(O5A)=1-FVAR(1)
 Sof(O5)=FVAR(1)
 Sof(O6A)=1-FVAR(2)
 Sof(O6)=FVAR(2)
 Sof(O2A)=1-FVAR(3)
 Sof(O2)=FVAR(3)
3.a Aromatic/amide H refined with riding coordinates:
 C22(H22), C41(H41), C42(H42), C43(H43), C44(H44), C46(H46), C47(H47),
 C52(H52), C54(H54), C57(H57), C64(H64), C69(H69), C70(H70), C71(H71), C72(H72),
  C75(H75), C78(H78), C85(H85), C86(H86), C15(H15), C19(H19), C20(H20),
 C21(H21), C26(H26), C27(H27), C31(H31), C33(H33), C37(H37), C40(H40), C56(H56),
  C60(H60), C61(H61), C65(H65), C67(H67), C74(H74), C76(H76), C80(H80),
 C82(H82), C83(H83), C29(H29), C34(H34), C36(H36), C38(H38), C39(H39), C45(H45),
  C48(H48), C49(H49), C51(H51), C53(H53), C55(H55), C58(H58), C62(H62),
 C63(H63), C66(H66), C68(H68), C73(H73), C77(H77), C79(H79), C87(H87), C2(H2)
;
_olex2_computing_structure_refinement_long 'ShelXL (Sheldrick, 2008)'
_olex2_computing_structure_solution_long 'ShelXS (Sheldrick, 2008)'

loop_
_space_group_symop_operation_xyz
'x, y, z'
'-x, -y, -z'

loop_
_atom_site_label
_atom_site_type_symbol
_atom_site_fract_x
_atom_site_fract_y
_atom_site_fract_z
_atom_site_U_iso_or_equiv
_atom_site_adp_type
_atom_site_occupancy
_atom_site_site_symmetry_order
_atom_site_calc_flag
_atom_site_refinement_flags_posn
_atom_site_refinement_flags_occupancy
_atom_site_disorder_assembly
_atom_site_disorder_group
Fe1 Fe 0.16205(2) 1.28799(2) 0.24054(2) 0.02487(8) Uani 1 1 d . . . .
P2 P -0.18837(4) 0.87793(3) 0.26665(2) 0.01823(10) Uani 1 1 d . . . .
N2 N 0.10328(14) 1.42106(12) 0.34557(9) 0.0264(4) Uani 1 1 d . . . .
C3 C -0.15283(15) 0.87308(12) 0.35806(10) 0.0192(3) Uani 1 1 d . . . .
O4 O -0.11236(18) 0.79808(12) 0.01742(9) 0.0409(4) Uani 1 1 d . . . .
C6 C -0.32996(15) 0.94331(12) 0.25175(10) 0.0206(4) Uani 1 1 d . . . .
C8 C -0.18082(16) 0.76785(12) 0.25229(10) 0.0209(4) Uani 1 1 d . . . .
C9 C 0.12554(15) 1.37090(13) 0.30709(10) 0.0228(4) Uani 1 1 d . . . .
N14 N 0.01281(14) 1.43277(11) 0.12272(9) 0.0256(3) Uani 1 1 d . . . .
C16 C 0.06657(15) 1.37906(12) 0.16747(11) 0.0219(4) Uani 1 1 d . . . .
C17 C 0.25705(19) 1.19846(16) 0.31401(12) 0.0351(5) Uani 1 1 d . . . .
C18 C 0.19166(19) 1.21003(14) 0.17028(12) 0.0323(5) Uani 1 1 d . . . .
C22 C -0.07263(16) 1.00522(13) 0.22007(11) 0.0244(4) Uani 1 1 d . . . .
H22 H -0.1031 1.0260 0.2633 0.029 Uiso 1 1 calc R . . .
C23 C -0.09575(16) 0.92962(12) 0.20464(10) 0.0212(4) Uani 1 1 d . . . .
C25 C 0.04568(19) 1.23183(14) 0.28399(12) 0.0303(5) Uani 1 1 d . . . .
N28 N 0.31487(18) 1.14616(15) 0.35729(11) 0.0462(6) Uani 1 1 d . . . .
N30 N -0.01757(19) 1.19334(13) 0.31230(11) 0.0394(5) Uani 1 1 d . . . .
N32 N 0.20625(19) 1.16734(13) 0.12620(11) 0.0434(5) Uani 1 1 d . . . .
C41 C -0.41339(18) 0.90430(15) 0.28545(13) 0.0316(5) Uani 1 1 d . . . .
H41 H -0.3945 0.8443 0.3138 0.038 Uiso 1 1 calc R . . .
C42 C -0.00517(17) 1.04967(14) 0.17218(12) 0.0290(4) Uani 1 1 d . . . .
H42 H 0.0107 1.1010 0.1824 0.035 Uiso 1 1 calc R . . .
C43 C 0.03916(18) 1.01886(15) 0.10908(12) 0.0351(5) Uani 1 1 d . . . .
H43 H 0.0849 1.0496 0.0759 0.042 Uiso 1 1 calc R . . .
C44 C -0.13919(18) 0.68996(13) 0.30413(12) 0.0286(4) Uani 1 1 d . . . .
H44 H -0.1137 0.6935 0.3492 0.034 Uiso 1 1 calc R . . .
C46 C -0.35796(19) 1.03100(14) 0.21065(12) 0.0316(5) Uani 1 1 d . . . .
H46 H -0.3013 1.0586 0.1884 0.038 Uiso 1 1 calc R . . .
C47 C -0.04361(17) 0.83333(15) 0.38040(11) 0.0300(4) Uani 1 1 d . . . .
H47 H 0.0124 0.8089 0.3472 0.036 Uiso 1 1 calc R . . .
O50 O 0.04943(16) 0.54896(15) 0.43481(11) 0.0577(6) Uani 1 1 d . . . .
C52 C -0.09746(18) 0.86443(14) 0.49979(11) 0.0295(4) Uani 1 1 d . . . .
H52 H -0.0790 0.8601 0.5488 0.035 Uiso 1 1 calc R . . .
C54 C -0.55188(18) 1.03930(15) 0.23471(12) 0.0325(5) Uani 1 1 d . . . .
H54 H -0.6281 1.0716 0.2277 0.039 Uiso 1 1 calc R . . .
C57 C -0.17081(19) 0.60012(14) 0.22508(13) 0.0337(5) Uani 1 1 d . . . .
H57 H -0.1667 0.5426 0.2157 0.040 Uiso 1 1 calc R . . .
C64 C -0.4701(2) 1.07820(15) 0.20237(13) 0.0375(5) Uani 1 1 d . . . .
H64 H -0.4898 1.1381 0.1739 0.045 Uiso 1 1 calc R . . .
C69 C -0.1349(2) 0.60662(14) 0.28982(14) 0.0386(5) Uani 1 1 d . . . .
H69 H -0.1066 0.5532 0.3256 0.046 Uiso 1 1 calc R . . .
C70 C -0.01716(18) 0.82954(16) 0.45130(12) 0.0337(5) Uani 1 1 d . . . .
H70 H 0.0574 0.8025 0.4666 0.040 Uiso 1 1 calc R . . .
C71 C 0.01688(19) 0.94356(15) 0.09447(11) 0.0346(5) Uani 1 1 d . . . .
H71 H 0.0482 0.9227 0.0515 0.041 Uiso 1 1 calc R . . .
C72 C -0.20447(19) 0.90565(18) 0.47705(13) 0.0395(6) Uani 1 1 d . . . .
H72 H -0.2597 0.9313 0.5101 0.047 Uiso 1 1 calc R . . .
C75 C -0.23286(17) 0.91021(16) 0.40631(12) 0.0332(5) Uani 1 1 d . . . .
H75 H -0.3072 0.9388 0.3911 0.040 Uiso 1 1 calc R . . .
C78 C -0.05036(18) 0.89831(14) 0.14158(11) 0.0280(4) Uani 1 1 d . . . .
H78 H -0.0654 0.8467 0.1312 0.034 Uiso 1 1 calc R . . .
C81 C 0.29130(17) 1.33071(17) 0.20268(12) 0.0351(5) Uani 1 1 d . . . .
N84 N 0.37134(17) 1.35299(18) 0.18370(13) 0.0508(6) Uani 1 1 d . . . .
C85 C -0.2190(3) 0.76137(15) 0.18712(13) 0.0473(7) Uani 1 1 d . . . .
H85 H -0.2495 0.8146 0.1517 0.057 Uiso 1 1 calc R . . .
C86 C -0.52424(19) 0.95321(17) 0.27757(14) 0.0386(5) Uani 1 1 d . . . .
H86 H -0.5813 0.9274 0.3017 0.046 Uiso 1 1 calc R . . .
P3 P -0.36712(4) 1.28166(3) -0.02561(2) 0.01561(9) Uani 1 1 d . . . .
C5 C -0.28243(15) 1.32252(13) -0.10036(10) 0.0200(3) Uani 1 1 d . . . .
C7 C -0.30707(15) 1.27971(12) 0.05786(10) 0.0188(3) Uani 1 1 d . . . .
C10 C -0.50964(14) 1.34938(11) -0.02958(9) 0.0168(3) Uani 1 1 d . . . .
C13 C -0.36828(15) 1.16967(12) -0.02988(10) 0.0199(3) Uani 1 1 d . . . .
C15 C -0.53734(17) 1.43910(12) -0.06809(10) 0.0225(4) Uani 1 1 d . . . .
H15 H -0.4809 1.4659 -0.0920 0.027 Uiso 1 1 calc R . . .
C19 C -0.19340(16) 1.27459(13) 0.05970(11) 0.0233(4) Uani 1 1 d . . . .
H19 H -0.1477 1.2734 0.0164 0.028 Uiso 1 1 calc R . . .
C20 C -0.59277(16) 1.31148(13) 0.00723(10) 0.0223(4) Uani 1 1 d . . . .
H20 H -0.5737 1.2506 0.0338 0.027 Uiso 1 1 calc R . . .
C21 C -0.23766(15) 1.27146(13) -0.15317(10) 0.0232(4) Uani 1 1 d . . . .
H21 H -0.2544 1.2158 -0.1508 0.028 Uiso 1 1 calc R . . .
C26 C -0.37393(17) 1.28158(14) 0.12130(10) 0.0252(4) Uani 1 1 d . . . .
H26 H -0.4513 1.2866 0.1198 0.030 Uiso 1 1 calc R . . .
C27 C -0.70335(16) 1.36258(15) 0.00514(12) 0.0284(4) Uani 1 1 d . . . .
H27 H -0.7597 1.3371 0.0311 0.034 Uiso 1 1 calc R . . .
C31 C -0.14851(18) 1.27125(13) 0.12554(12) 0.0286(4) Uani 1 1 d . . . .
H31 H -0.0720 1.2689 0.1272 0.034 Uiso 1 1 calc R . . .
C33 C -0.29533(17) 1.09455(13) 0.01197(11) 0.0254(4) Uani 1 1 d . . . .
H33 H -0.2480 1.1020 0.0455 0.030 Uiso 1 1 calc R . . .
C37 C -0.43780(18) 1.15813(14) -0.07906(12) 0.0279(4) Uani 1 1 d . . . .
H37 H -0.4877 1.2093 -0.1073 0.033 Uiso 1 1 calc R . . .
C40 C -0.64905(18) 1.48866(14) -0.07089(11) 0.0295(4) Uani 1 1 d . . . .
H40 H -0.6690 1.5493 -0.0979 0.035 Uiso 1 1 calc R . . .
C56 C -0.73122(17) 1.45054(15) -0.03475(12) 0.0314(5) Uani 1 1 d . . . .
H56 H -0.8071 1.4850 -0.0374 0.038 Uiso 1 1 calc R . . .
C60 C -0.25612(18) 1.40405(14) -0.10385(11) 0.0271(4) Uani 1 1 d . . . .
H60 H -0.2854 1.4386 -0.0677 0.033 Uiso 1 1 calc R . . .
C61 C -0.16848(17) 1.30253(16) -0.20911(12) 0.0315(5) Uani 1 1 d . . . .
H61 H -0.1380 1.2680 -0.2452 0.038 Uiso 1 1 calc R . . .
C65 C -0.18739(19) 1.43380(16) -0.16022(12) 0.0342(5) Uani 1 1 d . . . .
H65 H -0.1701 1.4893 -0.1630 0.041 Uiso 1 1 calc R . . .
C67 C -0.3265(2) 1.27603(16) 0.18702(12) 0.0340(5) Uani 1 1 d . . . .
H67 H -0.3711 1.2755 0.2309 0.041 Uiso 1 1 calc R . . .
C74 C -0.29297(19) 1.00837(14) 0.00385(13) 0.0343(5) Uani 1 1 d . . . .
H74 H -0.2441 0.9568 0.0324 0.041 Uiso 1 1 calc R . . .
C76 C -0.3609(2) 0.99751(15) -0.04521(14) 0.0388(6) Uani 1 1 d . . . .
H76 H -0.3579 0.9385 -0.0508 0.047 Uiso 1 1 calc R . . .
C80 C -0.14371(18) 1.38322(17) -0.21260(12) 0.0350(5) Uani 1 1 d . . . .
H80 H -0.0965 1.4041 -0.2511 0.042 Uiso 1 1 calc R . . .
C82 C -0.21468(19) 1.27131(15) 0.18866(12) 0.0336(5) Uani 1 1 d . . . .
H82 H -0.1830 1.2681 0.2337 0.040 Uiso 1 1 calc R . . .
C83 C -0.4337(2) 1.07211(16) -0.08650(13) 0.0355(5) Uani 1 1 d . . . .
H83 H -0.4808 1.0641 -0.1199 0.043 Uiso 1 1 calc R . . .
P4 P -0.60781(4) 0.68292(3) 0.42707(3) 0.01855(10) Uani 1 1 d . . . .
C11 C -0.58625(15) 0.60903(12) 0.36451(10) 0.0200(4) Uani 1 1 d . . . .
C12 C -0.68100(15) 0.64699(12) 0.50983(10) 0.0216(4) Uani 1 1 d . . . .
C24 C -0.69238(15) 0.79218(12) 0.38386(11) 0.0222(4) Uani 1 1 d . . . .
C29 C -0.55655(18) 0.50399(14) 0.26028(11) 0.0298(4) Uani 1 1 d . . . .
H29 H -0.5466 0.4682 0.2245 0.036 Uiso 1 1 calc R . . .
C34 C -0.77766(18) 0.89887(14) 0.27698(13) 0.0336(5) Uani 1 1 d . . . .
H34 H -0.7925 0.9130 0.2262 0.040 Uiso 1 1 calc R . . .
C35 C -0.47436(15) 0.68854(13) 0.45014(10) 0.0217(4) Uani 1 1 d . . . .
C36 C -0.51145(17) 0.62021(14) 0.30520(11) 0.0268(4) Uani 1 1 d . . . .
H36 H -0.4708 0.6638 0.3004 0.032 Uiso 1 1 calc R . . .
C38 C -0.64577(16) 0.54508(14) 0.37116(11) 0.0254(4) Uani 1 1 d . . . .
H38 H -0.6968 0.5373 0.4113 0.030 Uiso 1 1 calc R . . .
C39 C -0.69985(19) 0.61720(15) 0.64138(12) 0.0318(5) Uani 1 1 d . . . .
H39 H -0.6694 0.6088 0.6879 0.038 Uiso 1 1 calc R . . .
C45 C -0.63544(17) 0.63396(14) 0.57809(11) 0.0269(4) Uani 1 1 d . . . .
H45 H -0.5611 0.6366 0.5811 0.032 Uiso 1 1 calc R . . .
C48 C -0.49683(19) 0.56749(15) 0.25342(11) 0.0312(5) Uani 1 1 d . . . .
H48 H -0.4459 0.5748 0.2132 0.037 Uiso 1 1 calc R . . .
C49 C -0.63012(17) 0.49261(15) 0.31865(12) 0.0294(4) Uani 1 1 d . . . .
H49 H -0.6704 0.4488 0.3231 0.035 Uiso 1 1 calc R . . .
C51 C -0.38099(17) 0.61600(14) 0.44926(13) 0.0325(5) Uani 1 1 d . . . .
H51 H -0.3855 0.5655 0.4314 0.039 Uiso 1 1 calc R . . .
C53 C -0.80837(19) 0.61264(14) 0.63733(12) 0.0319(5) Uani 1 1 d . . . .
H53 H -0.8520 0.6016 0.6809 0.038 Uiso 1 1 calc R . . .
C55 C -0.28095(18) 0.61750(16) 0.47463(15) 0.0402(6) Uani 1 1 d . . . .
H55 H -0.2166 0.5683 0.4732 0.048 Uiso 1 1 calc R . . .
C58 C -0.79061(17) 0.64183(14) 0.50602(12) 0.0266(4) Uani 1 1 d . . . .
H58 H -0.8218 0.6504 0.4598 0.032 Uiso 1 1 calc R . . .
C62 C -0.71279(16) 0.81362(13) 0.30906(11) 0.0265(4) Uani 1 1 d . . . .
H62 H -0.6823 0.7699 0.2800 0.032 Uiso 1 1 calc R . . .
C63 C -0.82030(18) 0.96279(15) 0.31875(15) 0.0374(5) Uani 1 1 d . . . .
H63 H -0.8625 1.0216 0.2964 0.045 Uiso 1 1 calc R . . .
C66 C -0.73878(18) 0.85642(15) 0.42630(13) 0.0335(5) Uani 1 1 d . . . .
H66 H -0.7273 0.8420 0.4775 0.040 Uiso 1 1 calc R . . .
C68 C -0.27430(18) 0.68942(17) 0.50178(12) 0.0334(5) Uani 1 1 d . . . .
H68 H -0.2063 0.6888 0.5209 0.040 Uiso 1 1 calc R . . .
C73 C -0.8019(2) 0.94170(15) 0.39290(15) 0.0411(6) Uani 1 1 d . . . .
H73 H -0.8328 0.9859 0.4214 0.049 Uiso 1 1 calc R . . .
C77 C -0.3663(2) 0.7627(2) 0.50135(15) 0.0434(6) Uani 1 1 d . . . .
H77 H -0.3610 0.8130 0.5192 0.052 Uiso 1 1 calc R . . .
C79 C -0.85303(18) 0.62424(15) 0.56971(13) 0.0319(5) Uani 1 1 d . . . .
H79 H -0.9268 0.6201 0.5671 0.038 Uiso 1 1 calc R . . .
C87 C -0.46650(19) 0.76325(17) 0.47504(14) 0.0397(6) Uani 1 1 d . . . .
H87 H -0.5294 0.8142 0.4740 0.048 Uiso 1 1 calc R . . .
O1 O -0.00376(13) 0.61247(10) 0.02256(10) 0.0296(3) Uani 1 1 d . . . .
C2 C -0.2128(3) 0.67735(17) 0.17362(13) 0.0491(7) Uani 1 1 d . . . .
H2 H -0.2377 0.6731 0.1285 0.059 Uiso 1 1 calc R . . .
H4A H -0.078(3) 0.744(2) 0.0225(16) 0.047(8) Uiso 1 1 d . . . .
H4B H -0.143(3) 0.808(2) -0.022(2) 0.074(11) Uiso 1 1 d . . . .
H1A H -0.001(2) 0.566(2) 0.0514(17) 0.043(8) Uiso 1 1 d . . . .
H1B H -0.004(2) 0.598(2) -0.0160(17) 0.045(8) Uiso 1 1 d . . . .
O2 O -0.5216(2) 1.27265(16) 0.33024(12) 0.0457(8) Uiso 0.829(7) 1 d . P A 1
O5 O -0.3520(2) 1.13552(19) 0.40925(15) 0.0579(10) Uani 0.751(6) 1 d . P B 1
O6 O -0.1310(6) 1.0757(5) 0.3866(6) 0.065(3) Uiso 0.41(2) 1 d . P C 1
O5A O -0.2430(10) 1.1578(8) 0.3958(6) 0.089(4) Uani 0.249(6) 1 d . P B 2
O6A O -0.1175(5) 1.0874(4) 0.4160(6) 0.093(2) Uiso 0.59(2) 1 d . P B 2
O2A O -0.4539(13) 1.2191(10) 0.3363(8) 0.069(5) Uiso 0.171(7) 1 d . P A 2
O3 O -0.4794(3) 1.0349(3) 0.4217(2) 0.0323(9) Uiso 0.470(3) 1 d . P D 3
O3A O -0.5018(4) 1.0147(3) 0.4398(3) 0.0339(11) Uiso 0.383(3) 1 d . P D 3
O0AA O -0.4459(10) 1.0810(8) 0.4119(6) 0.040(3) Uiso 0.147(3) 1 d . P D 3

loop_
_atom_site_aniso_label
_atom_site_aniso_U_11
_atom_site_aniso_U_22
_atom_site_aniso_U_33
_atom_site_aniso_U_23
_atom_site_aniso_U_13
_atom_site_aniso_U_12
Fe1 0.02268(14) 0.02660(14) 0.02176(14) -0.01361(11) -0.01187(11) 0.00927(11)
P2 0.0217(2) 0.0162(2) 0.0150(2) -0.00365(16) -0.00282(17) -0.00116(17)
N2 0.0219(8) 0.0342(9) 0.0251(8) -0.0144(7) 0.0009(6) -0.0048(7)
C3 0.0228(9) 0.0181(8) 0.0152(8) -0.0032(6) -0.0038(7) -0.0025(7)
O4 0.0735(13) 0.0235(8) 0.0234(8) -0.0075(6) -0.0121(8) -0.0043(8)
C6 0.0224(9) 0.0206(8) 0.0181(8) -0.0061(7) -0.0063(7) -0.0015(7)
C8 0.0264(9) 0.0175(8) 0.0182(8) -0.0052(7) 0.0015(7) -0.0044(7)
C9 0.0152(8) 0.0293(10) 0.0229(9) -0.0096(8) -0.0050(7) 0.0001(7)
N14 0.0269(8) 0.0207(8) 0.0295(9) -0.0060(7) -0.0094(7) -0.0037(6)
C16 0.0212(9) 0.0210(9) 0.0250(9) -0.0114(7) -0.0067(7) -0.0012(7)
C17 0.0328(11) 0.0408(12) 0.0251(10) -0.0167(9) -0.0121(9) 0.0119(9)
C18 0.0378(12) 0.0253(10) 0.0260(10) -0.0094(8) -0.0150(9) 0.0113(8)
C22 0.0240(9) 0.0220(9) 0.0243(9) -0.0041(7) -0.0007(7) -0.0024(7)
C23 0.0230(9) 0.0186(8) 0.0179(8) -0.0022(7) -0.0012(7) -0.0001(7)
C25 0.0381(12) 0.0236(10) 0.0251(10) -0.0074(8) -0.0183(9) 0.0052(9)
N28 0.0415(11) 0.0531(13) 0.0306(10) -0.0158(9) -0.0159(9) 0.0186(10)
N30 0.0502(12) 0.0305(10) 0.0338(10) -0.0011(8) -0.0194(9) -0.0040(9)
N32 0.0600(13) 0.0306(10) 0.0308(10) -0.0160(8) -0.0185(9) 0.0145(9)
C41 0.0268(10) 0.0269(10) 0.0394(12) -0.0003(9) -0.0127(9) -0.0062(8)
C42 0.0247(10) 0.0221(9) 0.0342(11) 0.0026(8) -0.0030(8) -0.0031(8)
C43 0.0288(11) 0.0313(11) 0.0306(11) 0.0101(9) 0.0038(9) 0.0005(9)
C44 0.0343(11) 0.0228(9) 0.0288(10) 0.0001(8) -0.0097(8) -0.0097(8)
C46 0.0304(11) 0.0249(10) 0.0318(11) 0.0000(8) -0.0021(9) 0.0005(8)
C47 0.0206(9) 0.0398(12) 0.0249(10) -0.0117(9) -0.0028(8) 0.0036(8)
O50 0.0456(11) 0.0732(13) 0.0591(12) -0.0470(11) -0.0175(9) 0.0076(9)
C52 0.0342(11) 0.0320(10) 0.0227(10) -0.0085(8) -0.0103(8) -0.0046(9)
C54 0.0258(10) 0.0366(11) 0.0347(11) -0.0196(9) -0.0128(9) 0.0058(9)
C57 0.0399(12) 0.0222(10) 0.0421(13) -0.0128(9) 0.0073(10) -0.0113(9)
C64 0.0373(12) 0.0256(10) 0.0378(12) -0.0010(9) -0.0084(10) 0.0081(9)
C69 0.0437(13) 0.0185(9) 0.0521(14) 0.0013(9) -0.0175(11) -0.0079(9)
C70 0.0251(10) 0.0411(12) 0.0308(11) -0.0093(9) -0.0116(8) 0.0026(9)
C71 0.0361(12) 0.0331(11) 0.0202(10) 0.0021(8) 0.0059(8) 0.0050(9)
C72 0.0305(11) 0.0599(15) 0.0283(11) -0.0268(11) -0.0051(9) 0.0025(10)
C75 0.0220(10) 0.0461(13) 0.0292(11) -0.0210(10) -0.0080(8) 0.0072(9)
C78 0.0342(11) 0.0233(9) 0.0192(9) -0.0039(7) -0.0021(8) 0.0035(8)
C81 0.0209(10) 0.0565(14) 0.0290(11) -0.0274(10) -0.0054(8) 0.0038(9)
N84 0.0266(10) 0.0886(18) 0.0471(13) -0.0438(13) 0.0048(9) -0.0099(11)
C85 0.098(2) 0.0242(11) 0.0225(11) 0.0000(9) -0.0203(12) -0.0198(12)
C86 0.0243(11) 0.0429(13) 0.0498(14) -0.0087(11) -0.0099(10) -0.0088(9)
P3 0.0168(2) 0.0154(2) 0.0148(2) -0.00375(16) -0.00168(16) -0.00388(16)
C5 0.0185(8) 0.0251(9) 0.0167(8) -0.0020(7) -0.0024(6) -0.0077(7)
C7 0.0211(9) 0.0162(8) 0.0181(8) -0.0029(6) -0.0055(7) -0.0023(6)
C10 0.0177(8) 0.0176(8) 0.0156(8) -0.0063(6) -0.0037(6) -0.0024(6)
C13 0.0229(9) 0.0166(8) 0.0199(8) -0.0057(7) 0.0048(7) -0.0052(7)
C15 0.0304(10) 0.0178(8) 0.0187(8) -0.0067(7) -0.0026(7) -0.0028(7)
C19 0.0208(9) 0.0213(9) 0.0260(9) -0.0043(7) -0.0055(7) -0.0020(7)
C20 0.0216(9) 0.0240(9) 0.0232(9) -0.0071(7) -0.0031(7) -0.0066(7)
C21 0.0188(9) 0.0272(9) 0.0216(9) -0.0048(7) 0.0009(7) -0.0040(7)
C26 0.0253(10) 0.0302(10) 0.0180(9) -0.0049(7) -0.0028(7) -0.0035(8)
C27 0.0189(9) 0.0407(12) 0.0316(11) -0.0190(9) -0.0012(8) -0.0086(8)
C31 0.0261(10) 0.0243(9) 0.0337(11) -0.0043(8) -0.0149(8) -0.0011(8)
C33 0.0259(10) 0.0198(9) 0.0259(10) -0.0046(7) 0.0076(8) -0.0016(7)
C37 0.0319(11) 0.0267(10) 0.0294(10) -0.0126(8) 0.0015(8) -0.0104(8)
C40 0.0369(11) 0.0214(9) 0.0253(10) -0.0096(8) -0.0092(8) 0.0060(8)
C56 0.0225(10) 0.0379(11) 0.0342(11) -0.0222(9) -0.0093(8) 0.0057(8)
C60 0.0316(10) 0.0316(10) 0.0240(10) -0.0052(8) -0.0043(8) -0.0172(9)
C61 0.0213(10) 0.0436(12) 0.0261(10) -0.0054(9) 0.0042(8) -0.0062(9)
C65 0.0339(11) 0.0439(13) 0.0306(11) 0.0031(9) -0.0083(9) -0.0259(10)
C67 0.0383(12) 0.0418(12) 0.0192(9) -0.0080(9) -0.0042(8) -0.0041(10)
C74 0.0378(12) 0.0181(9) 0.0395(12) -0.0053(8) 0.0158(10) -0.0018(8)
C76 0.0448(13) 0.0231(10) 0.0532(15) -0.0215(10) 0.0253(11) -0.0144(9)
C80 0.0228(10) 0.0540(14) 0.0265(10) 0.0032(10) 0.0001(8) -0.0173(10)
C82 0.0401(12) 0.0320(11) 0.0272(10) -0.0058(9) -0.0170(9) -0.0024(9)
C83 0.0416(13) 0.0359(12) 0.0405(12) -0.0254(10) 0.0108(10) -0.0187(10)
P4 0.0166(2) 0.0201(2) 0.0185(2) -0.00557(17) -0.00253(17) -0.00237(17)
C11 0.0189(8) 0.0207(8) 0.0176(8) -0.0043(7) -0.0037(7) 0.0001(7)
C12 0.0205(9) 0.0217(9) 0.0218(9) -0.0076(7) 0.0015(7) -0.0025(7)
C24 0.0172(8) 0.0197(8) 0.0294(10) -0.0058(7) -0.0055(7) -0.0026(7)
C29 0.0312(11) 0.0327(11) 0.0238(10) -0.0127(8) -0.0083(8) 0.0020(8)
C34 0.0284(11) 0.0283(10) 0.0405(12) -0.0019(9) -0.0163(9) -0.0012(8)
C35 0.0191(9) 0.0278(9) 0.0173(8) -0.0045(7) -0.0021(7) -0.0046(7)
C36 0.0301(10) 0.0257(9) 0.0219(9) -0.0046(8) -0.0006(8) -0.0038(8)
C38 0.0213(9) 0.0293(10) 0.0270(10) -0.0107(8) -0.0029(7) -0.0047(8)
C39 0.0343(11) 0.0321(11) 0.0217(10) -0.0038(8) 0.0001(8) 0.0006(9)
C45 0.0236(9) 0.0289(10) 0.0241(10) -0.0056(8) -0.0018(8) -0.0005(8)
C48 0.0370(12) 0.0337(11) 0.0186(9) -0.0068(8) 0.0002(8) -0.0019(9)
C49 0.0247(10) 0.0333(11) 0.0337(11) -0.0156(9) -0.0065(8) -0.0049(8)
C51 0.0232(10) 0.0242(10) 0.0488(13) -0.0065(9) -0.0077(9) -0.0030(8)
C53 0.0368(12) 0.0232(10) 0.0316(11) -0.0068(8) 0.0120(9) -0.0048(8)
C55 0.0211(10) 0.0313(11) 0.0632(16) -0.0036(11) -0.0122(10) -0.0008(9)
C58 0.0246(10) 0.0311(10) 0.0283(10) -0.0145(8) 0.0023(8) -0.0085(8)
C62 0.0232(9) 0.0250(9) 0.0294(10) -0.0055(8) -0.0078(8) -0.0015(8)
C63 0.0280(11) 0.0236(10) 0.0596(15) -0.0088(10) -0.0234(10) 0.0015(8)
C66 0.0313(11) 0.0306(11) 0.0399(12) -0.0160(9) -0.0125(9) -0.0001(9)
C68 0.0239(10) 0.0529(14) 0.0243(10) -0.0040(9) -0.0069(8) -0.0134(9)
C73 0.0361(12) 0.0273(11) 0.0614(16) -0.0227(11) -0.0209(11) 0.0059(9)
C77 0.0295(12) 0.0647(17) 0.0491(15) -0.0377(13) -0.0014(10) -0.0130(11)
C79 0.0280(10) 0.0319(11) 0.0406(12) -0.0174(9) 0.0095(9) -0.0115(9)
C87 0.0231(10) 0.0498(14) 0.0542(15) -0.0352(12) -0.0029(10) -0.0027(9)
O1 0.0395(9) 0.0213(7) 0.0274(8) -0.0049(6) -0.0082(7) -0.0051(6)
C2 0.100(2) 0.0333(12) 0.0240(11) -0.0097(9) -0.0055(13) -0.0300(14)
O5 0.0525(17) 0.0575(17) 0.0520(17) -0.0171(13) -0.0203(13) 0.0140(13)
O5A 0.097(9) 0.109(9) 0.068(7) 0.023(6) -0.007(6) -0.072(7)

loop_
_atom_type_symbol
_atom_type_description
_atom_type_scat_dispersion_real
_atom_type_scat_dispersion_imag
_atom_type_scat_source
C C 0.0033 0.0016 'International Tables Vol C Tables 4.2.6.8 and 6.1.1.4'
H H 0.0000 0.0000 'International Tables Vol C Tables 4.2.6.8 and 6.1.1.4'
Fe Fe 0.3463 0.8444 'International Tables Vol C Tables 4.2.6.8 and 6.1.1.4'
N N 0.0061 0.0033 'International Tables Vol C Tables 4.2.6.8 and 6.1.1.4'
O O 0.0106 0.0060 'International Tables Vol C Tables 4.2.6.8 and 6.1.1.4'
P P 0.1023 0.0942 'International Tables Vol C Tables 4.2.6.8 and 6.1.1.4'

loop_
_geom_angle_atom_site_label_1
_geom_angle_atom_site_label_2
_geom_angle_atom_site_label_3
_geom_angle
C9 Fe1 C16 89.89(8)
C17 Fe1 C9 89.40(8)
C17 Fe1 C16 179.27(9)
C17 Fe1 C18 93.94(8)
C18 Fe1 C9 176.62(8)
C18 Fe1 C16 86.78(8)
C25 Fe1 C9 91.76(8)
C25 Fe1 C16 94.70(8)
C25 Fe1 C17 85.49(10)
C25 Fe1 C18 87.93(10)
C25 Fe1 C81 173.02(9)
C81 Fe1 C9 90.49(9)
C81 Fe1 C16 91.91(9)
C81 Fe1 C17 87.93(11)
C81 Fe1 C18 90.21(10)
C3 P2 C8 111.53(9)
C3 P2 C23 107.96(9)
C6 P2 C3 109.34(8)
C6 P2 C8 106.23(9)
C6 P2 C23 110.40(9)
C23 P2 C8 111.38(9)
C47 C3 P2 120.03(14)
C75 C3 P2 120.37(14)
C75 C3 C47 119.59(17)
H4A O4 H4B 102(3)
C41 C6 P2 117.53(14)
C46 C6 P2 122.51(16)
C46 C6 C41 119.92(18)
C44 C8 P2 122.15(15)
C44 C8 C85 119.38(18)
C85 C8 P2 118.46(15)
N2 C9 Fe1 178.92(18)
N14 C16 Fe1 177.90(19)
N28 C17 Fe1 178.8(3)
N32 C18 Fe1 176.65(18)
C23 C22 H22 120.1
C42 C22 H22 120.1
C42 C22 C23 119.83(19)
C22 C23 P2 117.73(14)
C78 C23 P2 121.89(16)
C78 C23 C22 120.35(19)
N30 C25 Fe1 175.09(18)
C6 C41 H41 120.1
C86 C41 C6 119.8(2)
C86 C41 H41 120.1
C22 C42 H42 120.1
C22 C42 C43 119.7(2)
C43 C42 H42 120.1
C42 C43 H43 119.9
C71 C43 C42 120.2(2)
C71 C43 H43 119.9
C8 C44 H44 120.2
C8 C44 C69 119.6(2)
C69 C44 H44 120.2
C6 C46 H46 120.4
C6 C46 C64 119.2(2)
C64 C46 H46 120.4
C3 C47 H47 120.2
C70 C47 C3 119.55(19)
C70 C47 H47 120.2
C70 C52 H52 120.2
C72 C52 H52 120.2
C72 C52 C70 119.54(19)
C64 C54 H54 119.9
C64 C54 C86 120.2(2)
C86 C54 H54 119.9
C69 C57 H57 120.2
C69 C57 C2 119.6(2)
C2 C57 H57 120.2
C46 C64 H64 119.6
C54 C64 C46 120.7(2)
C54 C64 H64 119.6
C44 C69 H69 119.5
C57 C69 C44 121.0(2)
C57 C69 H69 119.5
C47 C70 H70 119.6
C52 C70 C47 120.77(19)
C52 C70 H70 119.6
C43 C71 H71 119.5
C78 C71 C43 121.0(2)
C78 C71 H71 119.5
C52 C72 H72 119.7
C52 C72 C75 120.7(2)
C75 C72 H72 119.7
C3 C75 C72 119.84(19)
C3 C75 H75 120.1
C72 C75 H75 120.1
C23 C78 H78 120.5
C71 C78 C23 119.0(2)
C71 C78 H78 120.5
N84 C81 Fe1 176.1(2)
C8 C85 H85 120.0
C2 C85 C8 120.1(2)
C2 C85 H85 120.0
C41 C86 H86 119.9
C54 C86 C41 120.1(2)
C54 C86 H86 119.9
C5 P3 C10 112.40(8)
C5 P3 C13 108.72(9)
C7 P3 C5 108.13(9)
C7 P3 C10 110.49(8)
C7 P3 C13 109.99(8)
C13 P3 C10 107.08(8)
C21 C5 P3 120.39(14)
C21 C5 C60 119.74(18)
C60 C5 P3 119.78(15)
C19 C7 P3 120.48(14)
C26 C7 P3 119.17(14)
C26 C7 C19 120.34(17)
C15 C10 P3 120.83(14)
C20 C10 P3 119.10(13)
C20 C10 C15 120.06(17)
C33 C13 P3 120.39(15)
C33 C13 C37 120.14(18)
C37 C13 P3 119.34(14)
C10 C15 H15 120.5
C40 C15 C10 118.96(19)
C40 C15 H15 120.5
C7 C19 H19 120.4
C31 C19 C7 119.26(19)
C31 C19 H19 120.4
C10 C20 H20 119.9
C27 C20 C10 120.11(18)
C27 C20 H20 119.9
C5 C21 H21 120.2
C61 C21 C5 119.58(19)
C61 C21 H21 120.2
C7 C26 H26 120.3
C7 C26 C67 119.37(19)
C67 C26 H26 120.3
C20 C27 H27 120.1
C56 C27 C20 119.8(2)
C56 C27 H27 120.1
C19 C31 H31 119.9
C82 C31 C19 120.20(19)
C82 C31 H31 119.9
C13 C33 H33 120.5
C74 C33 C13 119.1(2)
C74 C33 H33 120.5
C13 C37 H37 120.1
C83 C37 C13 119.8(2)
C83 C37 H37 120.1
C15 C40 H40 119.6
C56 C40 C15 120.72(19)
C56 C40 H40 119.6
C27 C56 C40 120.26(19)
C27 C56 H56 119.9
C40 C56 H56 119.9
C5 C60 H60 120.2
C65 C60 C5 119.7(2)
C65 C60 H60 120.2
C21 C61 H61 119.8
C80 C61 C21 120.4(2)
C80 C61 H61 119.8
C60 C65 H65 119.8
C60 C65 C80 120.4(2)
C80 C65 H65 119.8
C26 C67 H67 119.9
C82 C67 C26 120.2(2)
C82 C67 H67 119.9
C33 C74 H74 119.8
C76 C74 C33 120.5(2)
C76 C74 H74 119.8
C74 C76 H76 119.8
C74 C76 C83 120.39(19)
C83 C76 H76 119.8
C61 C80 C65 120.3(2)
C61 C80 H80 119.9
C65 C80 H80 119.9
C31 C82 C67 120.63(19)
C31 C82 H82 119.7
C67 C82 H82 119.7
C37 C83 C76 120.1(2)
C37 C83 H83 120.0
C76 C83 H83 120.0
C11 P4 C12 113.41(9)
C11 P4 C24 108.40(9)
C11 P4 C35 108.47(9)
C12 P4 C24 106.51(9)
C12 P4 C35 108.51(9)
C35 P4 C24 111.59(9)
C36 C11 P4 118.04(15)
C38 C11 P4 122.01(15)
C38 C11 C36 119.86(18)
C45 C12 P4 120.78(15)
C45 C12 C58 119.78(18)
C58 C12 P4 119.05(15)
C62 C24 P4 121.36(15)
C66 C24 P4 119.10(16)
C66 C24 C62 119.54(18)
C48 C29 H29 119.8
C49 C29 H29 119.8
C49 C29 C48 120.34(19)
C62 C34 H34 120.0
C63 C34 H34 120.0
C63 C34 C62 120.0(2)
C51 C35 P4 120.41(15)
C51 C35 C87 119.82(19)
C87 C35 P4 119.55(15)
C11 C36 H36 120.1
C48 C36 C11 119.8(2)
C48 C36 H36 120.1
C11 C38 H38 120.2
C49 C38 C11 119.66(19)
C49 C38 H38 120.2
C45 C39 H39 119.7
C45 C39 C53 120.6(2)
C53 C39 H39 119.7
C12 C45 H45 120.3
C39 C45 C12 119.4(2)
C39 C45 H45 120.3
C29 C48 H48 120.0
C36 C48 C29 120.1(2)
C36 C48 H48 120.0
C29 C49 C38 120.3(2)
C29 C49 H49 119.9
C38 C49 H49 119.9
C35 C51 H51 120.2
C35 C51 C55 119.7(2)
C55 C51 H51 120.2
C39 C53 H53 120.0
C79 C53 C39 120.0(2)
C79 C53 H53 120.0
C51 C55 H55 119.8
C68 C55 C51 120.5(2)
C68 C55 H55 119.8
C12 C58 H58 120.1
C79 C58 C12 119.90(19)
C79 C58 H58 120.1
C24 C62 H62 119.9
C34 C62 C24 120.13(19)
C34 C62 H62 119.9
C34 C63 H63 119.9
C34 C63 C73 120.2(2)
C73 C63 H63 119.9
C24 C66 H66 120.3
C73 C66 C24 119.4(2)
C73 C66 H66 120.3
C55 C68 H68 120.0
C55 C68 C77 120.1(2)
C77 C68 H68 120.0
C63 C73 C66 120.7(2)
C63 C73 H73 119.6
C66 C73 H73 119.6
C68 C77 H77 119.8
C68 C77 C87 120.3(2)
C87 C77 H77 119.8
C53 C79 H79 119.9
C58 C79 C53 120.3(2)
C58 C79 H79 119.9
C35 C87 H87 120.2
C77 C87 C35 119.5(2)
C77 C87 H87 120.2
H1A O1 H1B 102(3)
C57 C2 C85 120.4(2)
C57 C2 H2 119.8
C85 C2 H2 119.8
O3A O3 O0AA 150.2(12)
O3 O3A O0AA 19.0(8)
O3 O0AA O3A 10.8(5)

loop_
_geom_bond_atom_site_label_1
_geom_bond_atom_site_label_2
_geom_bond_distance
Fe1 C9 1.9443(19)
Fe1 C16 1.9499(19)
Fe1 C17 1.942(2)
Fe1 C18 1.944(2)
Fe1 C25 1.936(3)
Fe1 C81 1.938(3)
P2 C3 1.7902(18)
P2 C6 1.7894(19)
P2 C8 1.7936(19)
P2 C23 1.793(2)
N2 C9 1.151(2)
C3 C47 1.391(3)
C3 C75 1.380(3)
O4 H4A 0.83(3)
O4 H4B 0.82(4)
C6 C41 1.390(3)
C6 C46 1.386(3)
C8 C44 1.384(3)
C8 C85 1.388(3)
N14 C16 1.154(2)
C17 N28 1.152(3)
C18 N32 1.152(3)
C22 H22 0.9500
C22 C23 1.400(3)
C22 C42 1.385(3)
C23 C78 1.396(3)
C25 N30 1.151(3)
C41 H41 0.9500
C41 C86 1.385(3)
C42 H42 0.9500
C42 C43 1.390(3)
C43 H43 0.9500
C43 C71 1.384(4)
C44 H44 0.9500
C44 C69 1.387(3)
C46 H46 0.9500
C46 C64 1.393(3)
C47 H47 0.9500
C47 C70 1.384(3)
C52 H52 0.9500
C52 C70 1.373(3)
C52 C72 1.372(3)
C54 H54 0.9500
C54 C64 1.365(4)
C54 C86 1.378(3)
C57 H57 0.9500
C57 C69 1.368(3)
C57 C2 1.374(3)
C64 H64 0.9500
C69 H69 0.9500
C70 H70 0.9500
C71 H71 0.9500
C71 C78 1.383(3)
C72 H72 0.9500
C72 C75 1.386(3)
C75 H75 0.9500
C78 H78 0.9500
C81 N84 1.153(3)
C85 H85 0.9500
C85 C2 1.386(3)
C86 H86 0.9500
P3 C5 1.7897(19)
P3 C7 1.7884(18)
P3 C10 1.7978(18)
P3 C13 1.7921(18)
C5 C21 1.396(3)
C5 C60 1.402(3)
C7 C19 1.404(3)
C7 C26 1.390(3)
C10 C15 1.396(2)
C10 C20 1.395(3)
C13 C33 1.396(3)
C13 C37 1.398(3)
C15 H15 0.9500
C15 C40 1.393(3)
C19 H19 0.9500
C19 C31 1.387(3)
C20 H20 0.9500
C20 C27 1.388(3)
C21 H21 0.9500
C21 C61 1.388(3)
C26 H26 0.9500
C26 C67 1.391(3)
C27 H27 0.9500
C27 C56 1.382(3)
C31 H31 0.9500
C31 C82 1.380(3)
C33 H33 0.9500
C33 C74 1.395(3)
C37 H37 0.9500
C37 C83 1.383(3)
C40 H40 0.9500
C40 C56 1.383(3)
C56 H56 0.9500
C60 H60 0.9500
C60 C65 1.382(3)
C61 H61 0.9500
C61 C80 1.380(3)
C65 H65 0.9500
C65 C80 1.383(3)
C67 H67 0.9500
C67 C82 1.382(3)
C74 H74 0.9500
C74 C76 1.378(4)
C76 H76 0.9500
C76 C83 1.386(4)
C80 H80 0.9500
C82 H82 0.9500
C83 H83 0.9500
P4 C11 1.7881(19)
P4 C12 1.789(2)
P4 C24 1.7995(19)
P4 C35 1.7928(19)
C11 C36 1.398(3)
C11 C38 1.393(3)
C12 C45 1.398(3)
C12 C58 1.405(3)
C24 C62 1.396(3)
C24 C66 1.396(3)
C29 H29 0.9500
C29 C48 1.388(3)
C29 C49 1.376(3)
C34 H34 0.9500
C34 C62 1.391(3)
C34 C63 1.376(3)
C35 C51 1.386(3)
C35 C87 1.394(3)
C36 H36 0.9500
C36 C48 1.385(3)
C38 H38 0.9500
C38 C49 1.392(3)
C39 H39 0.9500
C39 C45 1.389(3)
C39 C53 1.389(3)
C45 H45 0.9500
C48 H48 0.9500
C49 H49 0.9500
C51 H51 0.9500
C51 C55 1.387(3)
C53 H53 0.9500
C53 C79 1.386(3)
C55 H55 0.9500
C55 C68 1.371(3)
C58 H58 0.9500
C58 C79 1.383(3)
C62 H62 0.9500
C63 H63 0.9500
C63 C73 1.379(4)
C66 H66 0.9500
C66 C73 1.390(3)
C68 H68 0.9500
C68 C77 1.380(3)
C73 H73 0.9500
C77 H77 0.9500
C77 C87 1.385(3)
C79 H79 0.9500
C87 H87 0.9500
O1 H1A 0.80(3)
O1 H1B 0.81(3)
C2 H2 0.9500
O5A O6A 1.665(14)
O3 O3A 0.528(5)
O3 O0AA 0.915(12)
O3A O0AA 1.398(13)

loop_
_geom_hbond_atom_site_label_D
_geom_hbond_atom_site_label_H
_geom_hbond_atom_site_label_A
_geom_hbond_distance_DH
_geom_hbond_distance_HA
_geom_hbond_distance_DA
_geom_hbond_angle_DHA
O4 H4A O1 0.83(3) 2.02(3) 2.843(2) 173(3)

loop_
_geom_torsion_atom_site_label_1
_geom_torsion_atom_site_label_2
_geom_torsion_atom_site_label_3
_geom_torsion_atom_site_label_4
_geom_torsion
P2 C3 C47 C70 -179.68(18)
P2 C3 C75 C72 179.7(2)
P2 C6 C41 C86 177.92(18)
P2 C6 C46 C64 -179.02(17)
P2 C8 C44 C69 -179.69(18)
P2 C8 C85 C2 178.9(2)
P2 C23 C78 C71 177.35(15)
C3 P2 C6 C41 -73.19(17)
C3 P2 C6 C46 104.44(18)
C3 P2 C8 C44 -7.2(2)
C3 P2 C8 C85 172.24(19)
C3 P2 C23 C22 -42.50(17)
C3 P2 C23 C78 139.57(16)
C3 C47 C70 C52 0.1(4)
C6 P2 C3 C47 -173.75(16)
C6 P2 C3 C75 5.0(2)
C6 P2 C8 C44 -126.28(18)
C6 P2 C8 C85 53.2(2)
C6 P2 C23 C22 76.97(16)
C6 P2 C23 C78 -100.95(16)
C6 C41 C86 C54 1.9(3)
C6 C46 C64 C54 0.6(3)
C8 P2 C3 C47 69.07(19)
C8 P2 C3 C75 -112.20(18)
C8 P2 C6 C41 47.29(18)
C8 P2 C6 C46 -135.08(17)
C8 P2 C23 C22 -165.27(14)
C8 P2 C23 C78 16.81(19)
C8 C44 C69 C57 0.2(4)
C8 C85 C2 C57 1.2(5)
C22 C23 C78 C71 -0.5(3)
C22 C42 C43 C71 -0.6(3)
C23 P2 C3 C47 -53.61(18)
C23 P2 C3 C75 125.13(18)
C23 P2 C6 C41 168.18(15)
C23 P2 C6 C46 -14.2(2)
C23 P2 C8 C44 113.47(18)
C23 P2 C8 C85 -67.1(2)
C23 C22 C42 C43 0.0(3)
C41 C6 C46 C64 -1.4(3)
C42 C22 C23 P2 -177.38(15)
C42 C22 C23 C78 0.6(3)
C42 C43 C71 C78 0.7(3)
C43 C71 C78 C23 -0.1(3)
C44 C8 C85 C2 -1.6(4)
C46 C6 C41 C86 0.2(3)
C47 C3 C75 C72 -1.6(3)
C52 C72 C75 C3 -0.1(4)
C64 C54 C86 C41 -2.8(4)
C69 C57 C2 C85 -0.1(4)
C70 C52 C72 C75 1.7(4)
C72 C52 C70 C47 -1.8(4)
C75 C3 C47 C70 1.6(3)
C85 C8 C44 C69 0.9(3)
C86 C54 C64 C46 1.5(4)
P3 C5 C21 C61 -177.41(15)
P3 C5 C60 C65 177.68(16)
P3 C7 C19 C31 -178.64(14)
P3 C7 C26 C67 177.17(16)
P3 C10 C15 C40 178.83(14)
P3 C10 C20 C27 179.79(14)
P3 C13 C33 C74 -175.77(15)
P3 C13 C37 C83 175.49(16)
C5 P3 C7 C19 -23.54(17)
C5 P3 C7 C26 157.67(15)
C5 P3 C10 C15 -23.10(17)
C5 P3 C10 C20 157.69(14)
C5 P3 C13 C33 96.48(16)
C5 P3 C13 C37 -79.39(17)
C5 C21 C61 C80 0.2(3)
C5 C60 C65 C80 -0.7(3)
C7 P3 C5 C21 124.43(15)
C7 P3 C5 C60 -52.26(17)
C7 P3 C10 C15 97.79(15)
C7 P3 C10 C20 -81.42(16)
C7 P3 C13 C33 -21.75(18)
C7 P3 C13 C37 162.38(15)
C7 C19 C31 C82 1.2(3)
C7 C26 C67 C82 1.8(3)
C10 P3 C5 C21 -113.33(15)
C10 P3 C5 C60 69.98(17)
C10 P3 C7 C19 -146.95(15)
C10 P3 C7 C26 34.27(17)
C10 P3 C13 C33 -141.85(15)
C10 P3 C13 C37 42.28(17)
C10 C15 C40 C56 1.5(3)
C10 C20 C27 C56 1.3(3)
C13 P3 C5 C21 5.03(18)
C13 P3 C5 C60 -171.65(15)
C13 P3 C7 C19 95.04(16)
C13 P3 C7 C26 -83.74(16)
C13 P3 C10 C15 -142.43(14)
C13 P3 C10 C20 38.36(16)
C13 C33 C74 C76 0.5(3)
C13 C37 C83 C76 0.1(3)
C15 C10 C20 C27 0.6(3)
C15 C40 C56 C27 0.4(3)
C19 C7 C26 C67 -1.6(3)
C19 C31 C82 C67 -1.0(3)
C20 C10 C15 C40 -2.0(3)
C20 C27 C56 C40 -1.8(3)
C21 C5 C60 C65 1.0(3)
C21 C61 C80 C65 0.2(3)
C26 C7 C19 C31 0.1(3)
C26 C67 C82 C31 -0.6(3)
C33 C13 C37 C83 -0.4(3)
C33 C74 C76 C83 -0.8(3)
C37 C13 C33 C74 0.1(3)
C60 C5 C21 C61 -0.7(3)
C60 C65 C80 C61 0.1(3)
C74 C76 C83 C37 0.5(3)
P4 C11 C36 C48 -176.64(15)
P4 C11 C38 C49 176.50(15)
P4 C12 C45 C39 171.93(16)
P4 C12 C58 C79 -172.65(16)
P4 C24 C62 C34 -179.43(16)
P4 C24 C66 C73 178.43(18)
P4 C35 C51 C55 -173.19(19)
P4 C35 C87 C77 172.1(2)
C11 P4 C12 C45 124.63(16)
C11 P4 C12 C58 -62.55(17)
C11 P4 C24 C62 -12.06(19)
C11 P4 C24 C66 167.63(17)
C11 P4 C35 C51 -28.8(2)
C11 P4 C35 C87 156.65(18)
C11 C36 C48 C29 0.2(3)
C11 C38 C49 C29 -0.2(3)
C12 P4 C11 C36 -167.45(14)
C12 P4 C11 C38 16.08(18)
C12 P4 C24 C62 -134.42(17)
C12 P4 C24 C66 45.27(19)
C12 P4 C35 C51 94.82(18)
C12 P4 C35 C87 -79.7(2)
C12 C58 C79 C53 0.7(3)
C24 P4 C11 C36 74.49(16)
C24 P4 C11 C38 -101.98(16)
C24 P4 C12 C45 -116.23(16)
C24 P4 C12 C58 56.59(17)
C24 P4 C35 C51 -148.12(17)
C24 P4 C35 C87 37.3(2)
C24 C66 C73 C63 0.9(4)
C34 C63 C73 C66 1.1(4)
C35 P4 C11 C36 -46.83(17)
C35 P4 C11 C38 136.70(15)
C35 P4 C12 C45 4.03(18)
C35 P4 C12 C58 176.85(15)
C35 P4 C24 C62 107.33(17)
C35 P4 C24 C66 -72.98(19)
C35 C51 C55 C68 1.2(4)
C36 C11 C38 C49 0.1(3)
C38 C11 C36 C48 -0.1(3)
C39 C53 C79 C58 -1.0(3)
C45 C12 C58 C79 0.2(3)
C45 C39 C53 C79 0.4(3)
C48 C29 C49 C38 0.4(3)
C49 C29 C48 C36 -0.4(3)
C51 C35 C87 C77 -2.5(4)
C51 C55 C68 C77 -2.6(4)
C53 C39 C45 C12 0.5(3)
C55 C68 C77 C87 1.4(4)
C58 C12 C45 C39 -0.8(3)
C62 C24 C66 C73 -1.9(3)
C62 C34 C63 C73 -2.1(4)
C63 C34 C62 C24 1.1(3)
C66 C24 C62 C34 0.9(3)
C68 C77 C87 C35 1.1(4)
C87 C35 C51 C55 1.4(3)
C2 C57 C69 C44 -0.6(4)
